data_9001510
loop_
_publ_author_name
'Armbruster, T.'

_publ_section_title
;
 Dehydration mechanism of clinoptilolite and heulandite: Single-crystal X-ray
 study of Na-poor, Ca-, K-, Mg-rich clinoptilolite at 100 K
 Sample Dehyd 1
 Data obtained from the ICSD
;
_journal_name_full 'American Mineralogist'
_journal_page_first 260
_journal_page_last 264
_journal_volume 78
_journal_year 1993
_chemical_formula_sum 'Al3.48 Ba0.16 Ca0.444 H3.36 K0.84 Na0.56 O39.36 Si14.52'
_chemical_name_mineral Clinoptilolite-Ca
_space_group_IT_number 12
_symmetry_space_group_name_Hall '-C 2y'
_symmetry_space_group_name_H-M 'C 1 2/m 1'
_cell_angle_alpha 90
_cell_angle_beta 116.77
_cell_angle_gamma 90
_cell_formula_units_Z 2
_cell_length_a 17.588
_cell_length_b 17.572
_cell_length_c 7.389
_cell_volume 2038.863
_database_code_amcsd 0001548
_exptl_crystal_density_diffrn 1.988
_cod_original_formula_sum '(Si14.52 Al3.48) O39.36 Na.56 Ca.444 Ba.16 K.84 H3.36'
_cod_database_code 9001510

loop_
_space_group_symop_operation_xyz
x,y,z
1/2+x,1/2+y,z
x,-y,z
1/2+x,1/2-y,z
-x,y,-z
1/2-x,1/2+y,-z
-x,-y,-z
1/2-x,1/2-y,-z

loop_
_atom_site_aniso_label
_atom_site_aniso_U_11
_atom_site_aniso_U_22
_atom_site_aniso_U_33
_atom_site_aniso_U_12
_atom_site_aniso_U_13
_atom_site_aniso_U_23
Si1 0.01330 0.02870 0.01820 -0.00250 0.00850 0.00120
Al1 0.01330 0.02870 0.01820 -0.00250 0.00850 0.00120
Si2 0.02320 0.01850 0.02210 -0.00060 0.01260 0.00010
Al2 0.02320 0.01850 0.02210 -0.00060 0.01260 0.00010
Si3 0.02110 0.02620 0.01800 -0.00030 0.01180 0.00030
Al3 0.02110 0.02620 0.01800 0.02110 0.01180 0.00030
Si4 0.01810 0.02980 0.01860 -0.00260 0.00960 -0.00110
Al4 0.01810 0.02980 0.01860 -0.00260 0.00960 -0.00110
Si5 0.01670 0.02590 0.01720 0.00000 0.00710 0.00000
Al5 0.01670 0.02590 0.01720 0.00000 0.00710 0.00000
O1 0.06800 0.02300 0.04400 0.00000 0.01600 0.00000
O2 0.06400 0.06100 0.06500 -0.01000 0.05100 -0.02200
O3 0.04000 0.04700 0.03000 -0.01400 0.02000 -0.00600
O4 0.02600 0.04500 0.02800 0.00700 0.00600 0.00700
O5 0.08000 0.07400 0.07100 0.00000 0.06800 0.00000
O6 0.01700 0.03500 0.04000 0.00000 0.01500 0.00300
O7 0.04700 0.04900 0.05100 0.01000 -0.00400 0.02100
O8 0.04500 0.05300 0.03000 0.00100 0.01000 -0.01900
O9 0.03100 0.02900 0.03700 -0.00800 0.02200 -0.00500
O10 0.03700 0.05000 0.04700 -0.01800 0.01300 0.00200
Na 0.09000 0.02000 0.08000 0.00000 0.06000 0.00000
Ca 0.04600 0.07400 0.05000 0.00000 -0.00500 0.00000
Ba 0.12200 0.01900 0.08700 0.00000 0.07500 0.00000
K1 0.12200 0.01900 0.08700 0.00000 0.07500 0.00000
O-H11 0.08000 0.04000 0.14000 0.00000 -0.01000 0.00000
O-H12 0.44000 0.13000 0.12000 0.11000 -0.13000 -0.05000
O-H13 0.18000 0.14000 0.24000 0.00000 0.14000 0.00000

loop_
_atom_site_label
_atom_site_fract_x
_atom_site_fract_y
_atom_site_fract_z
_atom_site_occupancy
_atom_site_U_iso_or_equiv
_atom_site_type_symbol
_atom_site_attached_hydrogens
Si1 0.18030 0.16550 0.09580 0.80000 ? Si 0
Al1 0.18030 0.16550 0.09580 0.20000 ? Al 0
Si2 0.29410 0.08960 0.50600 0.70000 ? Si 0
Al2 0.29410 0.08960 0.50600 0.30000 ? Al 0
Si3 0.28790 0.31270 0.27580 0.83000 ? Si 0
Al3 0.28790 0.31270 0.27580 0.17000 ? Al 0
Si4 0.06510 0.29150 0.41320 0.84000 ? Si 0
Al4 0.06510 0.29150 0.41320 0.16000 ? Al 0
Si5 0.00000 0.20750 0.00000 0.92000 ? Si 0
Al5 0.00000 0.20750 0.00000 0.08000 ? Al 0
O1 0.31590 0.00000 0.55520 1.00000 ? O 0
O2 0.24180 0.11790 0.62820 1.00000 ? O 0
O3 0.18850 0.14640 -0.11090 1.00000 ? O 0
O4 0.23940 0.10300 0.26070 1.00000 0.05000 O 0
O5 0.00000 0.31670 0.50000 1.00000 ? O 0
O6 0.08200 0.15370 0.05550 1.00000 ? O 0
O7 0.37030 0.27200 0.44950 1.00000 ? O 0
O8 0.01160 0.26150 0.18580 1.00000 ? O 0
O9 0.21070 0.25250 0.16880 1.00000 ? O 0
O10 0.11370 0.36810 0.40380 1.00000 ? O 0
Na 0.19500 0.00000 0.76000 0.28000 ? Na 0
Ca 0.46320 0.00000 0.74800 0.22200 ? Ca 0
Ba 0.24130 0.50000 0.05700 0.08000 ? Ba 0
K1 0.24130 0.50000 0.05700 0.33000 ? K 0
K2 0.23000 0.00000 -0.01100 0.06000 0.05000 K 0
K3 0.21500 0.00000 0.14000 0.03000 0.05000 K 0
O-H11 0.08300 0.00000 0.87800 0.36000 ? O 1
O-H12 0.43300 0.91800 0.03700 0.41000 ? O 1
O-H13 0.00000 0.50000 0.50000 0.62000 ? O 1
O-H14 0.10100 0.00000 0.11200 0.19000 ? O 1

loop_
_cod_changelog_entry_id
_cod_changelog_entry_author
_cod_changelog_entry_date
_cod_changelog_entry_text
1
;cod-tools version 3.8.0
Id: cif_guess_AMCSD_atom_types 9574 2023-05-10 09:00:05Z saulius
;
2023-05-10T18:47:22+03:00
;Derived atom types and hydrogen counts
from atom names that follow the AMCSD naming convention
(Wat == water, O-H == hydroxyl).
;
2
;cod-tools version 3.10.1
Id: cif_fix_AMCSD_aniso_labels 10200 2024-08-01 14:09:44Z saulius
;
2024-08-02T12:20:01+03:00
;Changed the following '_atom_site_aniso_label' values:
'OH11' -> 'O-H11'
'OH12' -> 'O-H12'
'OH13' -> 'O-H13'
;

loop_
_cod_related_entry_id
_cod_related_entry_database
_cod_related_entry_code
1 AMCSD 0001548
